data_7036116
loop_
_publ_author_name
'Pinglu Shi'
'Zhiguo Xia'
'Molokeev Maxim'
'Victor Atuchin'

_publ_section_title
;
 Crystal Chemistry and Luminescent Properties of Red-Emitting
 CsGd1-xEux(MoO4)2 Solid-Solution Phosphors
;
_journal_issue 25
_journal_name_full 'Dalton Transactions'
_journal_page_first 9669
_journal_page_last 9676
_journal_paper_doi 10.1039/C4DT00339J
_journal_volume 43
_journal_year 2014
_chemical_formula_moiety 'Eu0.40 Gd1.60 Mo4 O16, 2(Cs)'
_chemical_formula_sum 'Cs2 Eu0.4 Gd1.6 Mo4 O16'
_chemical_formula_weight 1217.952
_space_group_IT_number 13
_symmetry_cell_setting monoclinic
_symmetry_space_group_name_Hall '-P 2yc'
_symmetry_space_group_name_H-M 'P 1 2/c 1'
_cell_angle_alpha 90
_cell_angle_beta 91.1539(55)
_cell_angle_gamma 90
_cell_formula_units_Z 1
_cell_length_a 9.52609(15)
_cell_length_b 5.08097(18)
_cell_length_c 8.06233(64)
_cell_measurement_temperature 300
_cell_volume 390.15(3)
_diffrn_ambient_temperature 300
_diffrn_measurement_device_type
;
D8 ADVANCE Bruker
;
_diffrn_radiation_monochromator none
_diffrn_radiation_probe x-ray
_diffrn_radiation_type
;
 Cu K\a~1~~2~
;
_exptl_absorpt_coefficient_mu 116.689
_exptl_crystal_density_diffrn 5.183767
_pd_char_colour
;
colourless
;
_pd_meas_2theta_range_inc 0.020254
_pd_meas_2theta_range_max 120.007927
_pd_meas_2theta_range_min 5.002363
_pd_meas_scan_method step
_pd_proc_ls_pref_orient_corr
;
Prefered orientation on (100)
;
_pd_proc_ls_profile_function PearsonVII
_pd_proc_ls_prof_R_factor 2.997
_pd_proc_ls_prof_wR_expected 2.494
_pd_proc_ls_prof_wR_factor 3.899
_pd_proc_number_of_points 5678.1655
_pd_spec_mount_mode reflection
_refine_ls_goodness_of_fit_all 1.564
_refine_ls_R_I_factor 0.82
_refine_ls_shift/su_max 0.01000
_cod_data_source_file CsEu0p2Gd0p8Mo2O8.cif
_cod_data_source_block a
_cod_original_cell_volume 390.152(34)
_cod_original_sg_symbol_Hall
;
-P 2yc
;
_cod_original_sg_symbol_H-M P2/c
_cod_original_formula_sum
;
Cs2 Eu0.40 Gd1.60 Mo4 O16
;
_cod_database_code 7036116
_cod_database_fobs_code 7036116

loop_
_symmetry_equiv_pos_as_xyz
'x, y, z'
'-x, -y, -z'
'-x, y, -z+1/2'
'x, -y, z+1/2'

loop_
_atom_site_label
_atom_site_type_symbol
_atom_site_fract_x
_atom_site_fract_y
_atom_site_fract_z
_atom_site_occupancy
_atom_site_B_iso_or_equiv
Gd Gd 0 -0.0411(22) 0.25 0.8 0.772(84)
Eu Eu 0 -0.0411(22) 0.25 0.2 0.772(84)
Cs Cs 0.5 -0.0047(21) 0.25 1 2.144(71)
Mo Mo 0.19658(15) 0.4787(24) 0.00463(74) 1 0.674(72)
O1 O 0.06508(79) 0.7098(72) 0.0086(54) 1 1.50(27)
O2 O 0.1919(22) 0.2306(86) 0.8796(77) 1 1.50(27)
O3 O 0.35732(94) 0.6982(56) 0.0146(62) 1 1.50(27)
O4 O 0.1875(22) 0.2258(75) 0.2050(77) 1 1.50(27)

loop_
_diffrn_radiation_wavelength
_diffrn_radiation_wavelength_wt
1.5406 1.0000
1.5443 0.5000

loop_
_geom_angle_atom_site_label_1
_geom_angle_atom_site_label_2
_geom_angle_atom_site_label_3
_geom_angle
_geom_angle_site_symmetry_1
_geom_angle_site_symmetry_3
O1 Gd O1 76.5(15) 1_545 2_565
O1 Gd O1 116.7(23) 1_545 3_545
O1 Gd O1 151.4(66) 1_545 4_565
O1 Gd O2 68.2(21) 1_545 2_556
O1 Gd O2 86.1(15) 1_545 4_554
O1 Gd O4 88.2(15) 1_545 1_555
O1 Gd O4 131.1(32) 1_545 3_555
O1 Gd O1 104.2(15) 2_565 4_565
O1 Gd O2 75.3(17) 2_565 2_556
O1 Gd O2 140.2(44) 2_565 4_554
O1 Gd O4 71.3(18) 2_565 1_555
O1 Gd O4 65.8(21) 2_565 3_555
O2 Gd O2 130.5(31) 2_556 4_554
O2 Gd O4 142.8(41) 2_556 1_555
O2 Gd O4 72.7(15) 2_556 3_555
O4 Gd O4 106.9(14) 1_555 3_555
O2 Cs O2 139.8(31) 2_656 4_554
O2 Cs O3 91.18(97) 2_656 1_545
O2 Cs O3 62.7(18) 2_656 2_665
O2 Cs O3 66.6(16) 2_656 3_645
O2 Cs O3 144.8(44) 2_656 4_565
O2 Cs O4 48.9(21) 2_656 3_655
O3 Cs O3 91.1(11) 1_545 2_665
O3 Cs O3 113.7(18) 1_545 3_645
O3 Cs O3 123.4(24) 1_545 4_565
O3 Cs O4 71.3(13) 1_545 1_555
O3 Cs O4 136.1(30) 1_545 3_655
O3 Cs O3 117.2(20) 2_665 4_565
O3 Cs O4 99.4(10) 2_665 1_555
O3 Cs O4 57.1(20) 2_665 3_655
O4 Cs O4 137.2(23) 1_555 3_655
O1 Mo O1 64.2(12) 1_555 2_565
O1 Mo O2 122.3(30) 1_555 1_554
O1 Mo O2 70.1(21) 1_555 4_564
O1 Mo O3 100.7(12) 1_555 1_555
O1 Mo O4 111.6(22) 1_555 1_555
O1 Mo O4 69.2(22) 1_555 4_564
O1 Mo O2 71.4(17) 2_565 1_554
O1 Mo O2 99.4(12) 2_565 4_564
O1 Mo O4 75.8(14) 2_565 1_555
O1 Mo O4 98.2(11) 2_565 4_564
O2 Mo O3 119.9(26) 1_554 1_555
O2 Mo O4 90.1(25) 1_554 1_555
O2 Mo O4 83.2(24) 1_554 4_564
O2 Mo O3 74.3(19) 4_564 1_555
O2 Mo O4 64.5(30) 4_564 1_555
O2 Mo O4 122.1(35) 4_564 4_564
O3 Mo O4 112.3(21) 1_555 1_555
O3 Mo O4 74.7(18) 1_555 4_564

loop_
_geom_bond_atom_site_label_1
_geom_bond_atom_site_label_2
_geom_bond_distance
_geom_bond_site_symmetry_2
Gd O1 2.413(40) 1_545
Gd O1 2.741(41) 2_565
Gd O2 2.299(37) 2_556
Gd O4 2.278(30) .
Cs O2 3.339(30) 2_656
Cs O3 2.761(38) 1_545
Cs O3 2.990(39) 2_665
Cs O4 3.213(24) .
Mo O1 1.718(27) .
Mo O2 1.614(53) 1_554
Mo O3 1.895(19) .
Mo O4 2.067(55) .
